data_7236031
loop_
_publ_author_name
'Orlowska, Ewelina'
'Roller, Alexander'
'Wiesinger, Hubert'
'Pignitter, Marc'
'Jirsa, Franz'
'Krachler, Regina'
'Kandioller, Wolfgang'
'Keppler, Bernhard K.'

_publ_section_title
;
 Benzoic hydroxamate-based iron complexes as model compounds for humic
 substances: synthesis, characterization and algal growth experiments
;
_journal_issue 46
_journal_name_full 'RSC Advances'
_journal_page_first 40238
_journal_paper_doi 10.1039/C5RA25256C
_journal_volume 6
_journal_year 2016
_chemical_formula_moiety 'C21 H18 Fe N3 O9, 2(C3 H6 O)'
_chemical_formula_sum 'C27 H30 Fe N3 O11'
_chemical_formula_weight 628.39
_chemical_name_common '[Fe(3-hydroxybenzoic hydroxamate)3]'
_space_group_crystal_system orthorhombic
_space_group_IT_number 61
_space_group_name_Hall '-P 2ac 2ab'
_space_group_name_H-M_alt 'P b c a'
_atom_sites_solution_hydrogens geom
_audit_creation_date 2015-08-26
_audit_creation_method
;
Olex2 1.2
(compiled 2015.01.26 svn.r3150 for OlexSys, GUI svn.r4998)
;
_audit_update_record
;
2015-11-12 deposited with the CCDC.
2016-04-22 downloaded from the CCDC.
;
_cell_angle_alpha 90
_cell_angle_beta 90
_cell_angle_gamma 90
_cell_formula_units_Z 8
_cell_length_a 11.1864(4)
_cell_length_b 21.2415(7)
_cell_length_c 25.3894(9)
_cell_measurement_reflns_used 9722
_cell_measurement_temperature 100.0
_cell_measurement_theta_max 29.739
_cell_measurement_theta_min 2.208
_cell_volume 6032.9(4)
_computing_cell_refinement 'APEX2 v2013.6-2'
_computing_data_collection 'APEX2 v2013.6-2'
_computing_data_reduction 'APEX2 v2013.6-2'
_computing_molecular_graphics 'Olex2 (Dolomanov et al., 2009)'
_computing_publication_material 'Olex2 (Dolomanov et al., 2009)'
_computing_structure_refinement 'XL (Sheldrick, 2008)'
_diffrn_ambient_temperature 100.0
_diffrn_measured_fraction_theta_full 0.995
_diffrn_measured_fraction_theta_max 0.995
_diffrn_measurement_device_type 'Bruker D8 Venture'
_diffrn_measurement_method '\f and \w scans'
_diffrn_radiation_type MoK\a
_diffrn_radiation_wavelength 0.71073
_diffrn_reflns_av_R_equivalents 0.0633
_diffrn_reflns_av_unetI/netI 0.0507
_diffrn_reflns_Laue_measured_fraction_full 0.995
_diffrn_reflns_Laue_measured_fraction_max 0.995
_diffrn_reflns_limit_h_max 13
_diffrn_reflns_limit_h_min -12
_diffrn_reflns_limit_k_max 25
_diffrn_reflns_limit_k_min -25
_diffrn_reflns_limit_l_max 28
_diffrn_reflns_limit_l_min -30
_diffrn_reflns_number 21591
_diffrn_reflns_point_group_measured_fraction_full 0.995
_diffrn_reflns_point_group_measured_fraction_max 0.995
_diffrn_reflns_theta_full 25.242
_diffrn_reflns_theta_max 25.349
_diffrn_reflns_theta_min 1.604
_diffrn_source 'INCOATEC microfocus sealed tube'
_diffrn_standards_number 0
_exptl_absorpt_coefficient_mu 0.562
_exptl_absorpt_correction_T_max 0.7460
_exptl_absorpt_correction_T_min 0.5959
_exptl_absorpt_correction_type multi-scan
_exptl_absorpt_process_details
;
SADABS-2012/1 (Bruker,2012) was used for absorption correction. 
wR2(int) was 0.0796 before and 0.0423 after correction. 
The Ratio of minimum to maximum transmission is 0.7988. 
The \l/2 correction factor is 0.0015.
;
_exptl_crystal_colour 'clear red'
_exptl_crystal_colour_lustre clear
_exptl_crystal_colour_primary red
_exptl_crystal_density_diffrn 1.384
_exptl_crystal_description block
_exptl_crystal_F_000 2616
_exptl_crystal_size_max 0.29
_exptl_crystal_size_mid 0.08
_exptl_crystal_size_min 0.026
_refine_diff_density_max 0.731
_refine_diff_density_min -0.401
_refine_diff_density_rms 0.095
_refine_ls_extinction_method none
_refine_ls_goodness_of_fit_ref 1.074
_refine_ls_hydrogen_treatment constr
_refine_ls_matrix_type full
_refine_ls_number_parameters 386
_refine_ls_number_reflns 5496
_refine_ls_number_restraints 0
_refine_ls_restrained_S_all 1.074
_refine_ls_R_factor_all 0.0642
_refine_ls_R_factor_gt 0.0480
_refine_ls_shift/su_max 0.001
_refine_ls_shift/su_mean 0.000
_refine_ls_structure_factor_coef Fsqd
_refine_ls_weighting_details 'w=1/[\s^2^(Fo^2^)+(0.0452P)^2^+9.9934P] where P=(Fo^2^+2Fc^2^)/3'
_refine_ls_weighting_scheme calc
_refine_ls_wR_factor_gt 0.1104
_refine_ls_wR_factor_ref 0.1162
_reflns_Friedel_coverage 0.000
_reflns_number_gt 4528
_reflns_number_total 5496
_reflns_threshold_expression 'I > 2\s(I)'
_cod_data_source_file c5ra25256c2.cif
_cod_data_source_block ewor517_pbca
_cod_database_code 7236031
_shelxl_version_number 2013-3
_shelx_space_group_comment
;
The symmetry employed for this shelxl refinement is uniquely defined
by the following loop, which should always be used as a source of
symmetry information in preference to the above space-group names.
They are only intended as comments.
;
_shelx_estimated_absorpt_t_max 0.986
_shelx_estimated_absorpt_t_min 0.854

loop_
_space_group_symop_operation_xyz
'x, y, z'
'-x+1/2, -y, z+1/2'
'-x, y+1/2, -z+1/2'
'x+1/2, -y+1/2, -z'
'-x, -y, -z'
'x-1/2, y, -z-1/2'
'x, -y-1/2, z-1/2'
'-x-1/2, y-1/2, z'

loop_
_atom_site_label
_atom_site_type_symbol
_atom_site_fract_x
_atom_site_fract_y
_atom_site_fract_z
_atom_site_U_iso_or_equiv
_atom_site_adp_type
_atom_site_occupancy
_atom_site_site_symmetry_order
_atom_site_calc_flag
_atom_site_refinement_flags_posn
Fe1 Fe 0.57741(3) 0.36959(2) 0.55180(2) 0.01242(12) Uani 1 1 d .
O1A O 0.66563(16) 0.45037(9) 0.55506(8) 0.0159(4) Uani 1 1 d .
O2A O 0.74767(17) 0.33858(9) 0.55720(8) 0.0170(4) Uani 1 1 d .
O3A O 1.23762(17) 0.45199(9) 0.57777(8) 0.0179(4) Uani 1 1 d .
H3AA H 1.3029 0.4426 0.5635 0.027 Uiso 1 1 calc GR
N1A N 0.7858(2) 0.44117(11) 0.56093(9) 0.0137(5) Uani 1 1 d .
H1A H 0.8352 0.4731 0.5647 0.016 Uiso 1 1 calc R
C1A C 0.8246(2) 0.38330(13) 0.56069(10) 0.0142(6) Uani 1 1 d .
C2A C 0.9539(2) 0.36986(13) 0.56397(10) 0.0137(6) Uani 1 1 d .
C3A C 1.0373(2) 0.41757(13) 0.57090(11) 0.0149(6) Uani 1 1 d .
H3A H 1.0115 0.4598 0.5756 0.018 Uiso 1 1 calc R
C4A C 1.1577(2) 0.40361(12) 0.57095(11) 0.0136(6) Uani 1 1 d .
C5A C 1.1966(3) 0.34195(13) 0.56439(11) 0.0180(6) Uani 1 1 d .
H5A H 1.2796 0.3326 0.5644 0.022 Uiso 1 1 calc R
C6A C 1.1135(3) 0.29443(13) 0.55792(12) 0.0198(6) Uani 1 1 d .
H6A H 1.1399 0.2522 0.5536 0.024 Uiso 1 1 calc R
C7A C 0.9921(3) 0.30760(13) 0.55758(11) 0.0175(6) Uani 1 1 d .
H7A H 0.9355 0.2747 0.5531 0.021 Uiso 1 1 calc R
O1B O 0.44011(16) 0.42521(8) 0.53151(7) 0.0133(4) Uani 1 1 d .
O2B O 0.56895(17) 0.35507(8) 0.47251(7) 0.0148(4) Uani 1 1 d .
O3B O 0.5023(2) 0.53550(10) 0.29529(8) 0.0269(5) Uani 1 1 d .
H3BA H 0.4913 0.5623 0.3191 0.040 Uiso 1 1 calc GR
N1B N 0.4429(2) 0.43591(10) 0.47834(9) 0.0126(5) Uani 1 1 d .
H1B H 0.4011 0.4665 0.4639 0.015 Uiso 1 1 calc R
C1B C 0.5106(2) 0.39863(13) 0.44970(11) 0.0147(6) Uani 1 1 d .
C2B C 0.5141(2) 0.40761(13) 0.39205(11) 0.0160(6) Uani 1 1 d .
C3B C 0.5069(2) 0.46835(13) 0.37132(11) 0.0155(6) Uani 1 1 d .
H3B H 0.5013 0.5036 0.3942 0.019 Uiso 1 1 calc R
C4B C 0.5080(3) 0.47706(14) 0.31711(12) 0.0201(6) Uani 1 1 d .
C5B C 0.5166(3) 0.42547(14) 0.28378(12) 0.0230(7) Uani 1 1 d .
H5B H 0.5169 0.4313 0.2467 0.028 Uiso 1 1 calc R
C6B C 0.5246(3) 0.36525(15) 0.30499(12) 0.0261(7) Uani 1 1 d .
H6B H 0.5301 0.3300 0.2821 0.031 Uiso 1 1 calc R
C7B C 0.5246(3) 0.35585(13) 0.35886(12) 0.0199(6) Uani 1 1 d .
H7B H 0.5317 0.3146 0.3730 0.024 Uiso 1 1 calc R
O1C O 0.52581(18) 0.37483(8) 0.62781(8) 0.0173(4) Uani 1 1 d .
O2C O 0.50843(17) 0.28280(9) 0.56340(7) 0.0152(4) Uani 1 1 d .
O3C O 0.3412(2) 0.06902(9) 0.55375(8) 0.0256(5) Uani 1 1 d .
H3CA H 0.3143 0.0344 0.5645 0.038 Uiso 1 1 calc GR
N1C N 0.4739(2) 0.31915(10) 0.64387(9) 0.0173(5) Uani 1 1 d .
H1C H 0.4460 0.3146 0.6761 0.021 Uiso 1 1 calc R
C1C C 0.4676(2) 0.27329(12) 0.60947(11) 0.0140(6) Uani 1 1 d .
C2C C 0.4139(2) 0.21174(12) 0.62395(11) 0.0152(6) Uani 1 1 d .
C3C C 0.3998(3) 0.16843(13) 0.58401(11) 0.0173(6) Uani 1 1 d .
H3C H 0.4226 0.1789 0.5490 0.021 Uiso 1 1 calc R
C4C C 0.3520(3) 0.10916(13) 0.59490(12) 0.0179(6) Uani 1 1 d .
C5C C 0.3184(3) 0.09415(13) 0.64578(12) 0.0202(7) Uani 1 1 d .
H5C H 0.2866 0.0537 0.6535 0.024 Uiso 1 1 calc R
C6C C 0.3314(3) 0.13863(14) 0.68567(12) 0.0233(7) Uani 1 1 d .
H6C H 0.3068 0.1285 0.7205 0.028 Uiso 1 1 calc R
C7C C 0.3796(3) 0.19749(13) 0.67547(11) 0.0197(6) Uani 1 1 d .
H7C H 0.3891 0.2275 0.7029 0.024 Uiso 1 1 calc R
O4 O 0.1095(2) 0.66371(11) 0.24580(9) 0.0344(6) Uani 1 1 d .
C9 C 0.1935(4) 0.5894(2) 0.30424(15) 0.0509(11) Uani 1 1 d .
H9A H 0.1169 0.5933 0.3227 0.076 Uiso 1 1 calc GR
H9B H 0.2575 0.6065 0.3264 0.076 Uiso 1 1 calc GR
H9C H 0.2096 0.5450 0.2968 0.076 Uiso 1 1 calc GR
C10 C 0.1882(3) 0.62528(17) 0.25374(13) 0.0322(8) Uani 1 1 d .
C11 C 0.2820(4) 0.6108(3) 0.21393(16) 0.0614(13) Uani 1 1 d .
H11A H 0.2775 0.6415 0.1852 0.092 Uiso 1 1 calc GR
H11B H 0.2691 0.5684 0.1999 0.092 Uiso 1 1 calc GR
H11C H 0.3610 0.6131 0.2305 0.092 Uiso 1 1 calc GR
O5 O 0.1664(2) 0.43082(11) 0.44110(10) 0.0378(6) Uani 1 1 d .
C12 C 0.1711(3) 0.4004(2) 0.35035(14) 0.0452(10) Uani 1 1 d .
H12A H 0.1217 0.3665 0.3358 0.068 Uiso 1 1 calc GR
H12B H 0.2491 0.4005 0.3327 0.068 Uiso 1 1 calc GR
H12C H 0.1314 0.4409 0.3446 0.068 Uiso 1 1 calc GR
C13 C 0.1883(3) 0.38998(16) 0.40800(15) 0.0302(8) Uani 1 1 d .
C14 C 0.2336(3) 0.32551(14) 0.42303(14) 0.0301(8) Uani 1 1 d .
H14A H 0.2724 0.3060 0.3925 0.045 Uiso 1 1 calc GR
H14B H 0.1663 0.2993 0.4345 0.045 Uiso 1 1 calc GR
H14C H 0.2914 0.3294 0.4519 0.045 Uiso 1 1 calc GR

loop_
_atom_site_aniso_label
_atom_site_aniso_U_11
_atom_site_aniso_U_22
_atom_site_aniso_U_33
_atom_site_aniso_U_23
_atom_site_aniso_U_13
_atom_site_aniso_U_12
Fe1 0.0071(2) 0.0115(2) 0.0186(2) 0.00116(16) -0.00007(16) 0.00003(15)
O1A 0.0054(9) 0.0156(9) 0.0267(11) 0.0023(8) -0.0013(8) 0.0010(8)
O2A 0.0072(10) 0.0152(10) 0.0285(11) 0.0019(9) -0.0006(8) -0.0007(8)
O3A 0.0060(10) 0.0157(10) 0.0321(12) -0.0054(9) 0.0022(9) -0.0001(8)
N1A 0.0054(11) 0.0152(12) 0.0205(12) 0.0011(10) -0.0013(9) -0.0015(9)
C1A 0.0132(15) 0.0169(14) 0.0124(14) 0.0015(11) -0.0005(11) -0.0015(11)
C2A 0.0101(14) 0.0147(13) 0.0163(14) 0.0017(11) -0.0012(10) 0.0021(11)
C3A 0.0133(14) 0.0114(13) 0.0202(14) -0.0017(12) -0.0006(11) 0.0013(11)
C4A 0.0094(14) 0.0149(13) 0.0165(13) -0.0012(11) 0.0013(11) -0.0016(11)
C5A 0.0098(14) 0.0197(15) 0.0247(16) 0.0018(12) -0.0009(12) 0.0019(12)
C6A 0.0158(15) 0.0154(14) 0.0284(17) 0.0005(13) 0.0001(13) 0.0020(12)
C7A 0.0117(15) 0.0151(14) 0.0258(16) 0.0014(12) -0.0014(12) -0.0013(11)
O1B 0.0084(9) 0.0149(9) 0.0167(10) 0.0013(8) 0.0003(8) 0.0012(8)
O2B 0.0149(10) 0.0102(9) 0.0192(10) 0.0002(8) 0.0005(8) 0.0023(8)
O3B 0.0433(15) 0.0201(11) 0.0174(11) 0.0007(9) 0.0010(10) -0.0005(10)
N1B 0.0098(12) 0.0135(11) 0.0146(12) 0.0015(9) -0.0012(9) 0.0006(9)
C1B 0.0087(13) 0.0142(13) 0.0213(14) -0.0006(12) -0.0030(12) -0.0058(11)
C2B 0.0087(14) 0.0173(14) 0.0220(15) -0.0011(12) -0.0005(11) -0.0032(11)
C3B 0.0103(14) 0.0163(14) 0.0200(15) -0.0037(12) 0.0012(12) -0.0001(11)
C4B 0.0182(16) 0.0194(15) 0.0226(16) 0.0005(13) 0.0001(12) -0.0013(12)
C5B 0.0272(18) 0.0251(16) 0.0168(15) -0.0026(13) -0.0003(13) -0.0035(14)
C6B 0.0292(18) 0.0239(16) 0.0254(17) -0.0074(14) 0.0010(14) -0.0016(14)
C7B 0.0175(15) 0.0136(14) 0.0285(16) 0.0009(12) -0.0009(13) -0.0014(12)
O1C 0.0197(11) 0.0110(9) 0.0214(10) 0.0018(8) 0.0024(8) -0.0028(8)
O2C 0.0131(10) 0.0144(9) 0.0181(10) 0.0019(8) 0.0011(8) -0.0011(8)
O3C 0.0345(13) 0.0157(10) 0.0266(12) 0.0001(9) -0.0011(10) -0.0079(10)
N1C 0.0189(13) 0.0140(12) 0.0189(12) 0.0038(10) 0.0023(10) -0.0017(10)
C1C 0.0083(13) 0.0141(13) 0.0198(15) 0.0034(12) -0.0036(11) 0.0017(11)
C2C 0.0089(14) 0.0139(13) 0.0227(15) 0.0038(12) -0.0019(12) 0.0010(11)
C3C 0.0147(15) 0.0175(14) 0.0195(15) 0.0048(12) -0.0001(12) -0.0020(12)
C4C 0.0134(15) 0.0145(14) 0.0257(16) 0.0021(12) -0.0042(12) -0.0013(12)
C5C 0.0160(15) 0.0156(14) 0.0291(16) 0.0085(13) -0.0012(13) -0.0056(12)
C6C 0.0250(17) 0.0224(16) 0.0224(16) 0.0091(13) 0.0029(13) -0.0045(13)
C7C 0.0213(16) 0.0178(14) 0.0201(15) -0.0003(12) -0.0008(12) -0.0024(12)
O4 0.0453(16) 0.0321(12) 0.0257(12) -0.0005(11) -0.0102(11) 0.0004(12)
C9 0.041(2) 0.079(3) 0.032(2) 0.020(2) -0.0053(18) 0.002(2)
C10 0.035(2) 0.0385(19) 0.0229(17) 0.0002(16) -0.0054(15) -0.0061(17)
C11 0.046(3) 0.106(4) 0.032(2) 0.009(2) 0.0006(19) 0.016(3)
O5 0.0414(15) 0.0254(12) 0.0468(15) -0.0027(12) 0.0016(12) -0.0105(11)
C12 0.036(2) 0.064(3) 0.036(2) 0.021(2) -0.0077(17) -0.006(2)
C13 0.0182(17) 0.0274(17) 0.045(2) 0.0040(16) 0.0005(15) -0.0078(14)
C14 0.0299(19) 0.0216(16) 0.0387(19) 0.0043(15) 0.0007(16) -0.0056(14)

loop_
_atom_type_symbol
_atom_type_description
_atom_type_scat_dispersion_real
_atom_type_scat_dispersion_imag
_atom_type_scat_source
C C 0.0033 0.0016 'International Tables Vol C Tables 4.2.6.8 and 6.1.1.4'
H H 0.0000 0.0000 'International Tables Vol C Tables 4.2.6.8 and 6.1.1.4'
Fe Fe 0.3463 0.8444 'International Tables Vol C Tables 4.2.6.8 and 6.1.1.4'
N N 0.0061 0.0033 'International Tables Vol C Tables 4.2.6.8 and 6.1.1.4'
O O 0.0106 0.0060 'International Tables Vol C Tables 4.2.6.8 and 6.1.1.4'

loop_
_geom_angle_atom_site_label_1
_geom_angle_atom_site_label_2
_geom_angle_atom_site_label_3
_geom_angle
O1A Fe1 O2A 79.04(8)
O1A Fe1 O1B 83.22(7)
O1A Fe1 O2B 101.27(8)
O1A Fe1 O1C 93.14(8)
O1A Fe1 O2C 167.05(8)
O2A Fe1 O2B 93.53(8)
O2A Fe1 O2C 93.02(8)
O1B Fe1 O2A 158.72(8)
O1B Fe1 O2B 78.45(7)
O1B Fe1 O1C 89.66(8)
O1B Fe1 O2C 106.42(8)
O1C Fe1 O2A 102.88(8)
O1C Fe1 O2B 159.99(8)
O1C Fe1 O2C 78.55(7)
O2C Fe1 O2B 89.33(7)
N1A O1A Fe1 111.76(14)
C1A O2A Fe1 113.29(17)
C1A N1A O1A 117.5(2)
O2A C1A N1A 118.3(2)
O2A C1A C2A 121.1(2)
N1A C1A C2A 120.5(2)
C3A C2A C1A 121.6(2)
C3A C2A C7A 119.9(3)
C7A C2A C1A 118.4(2)
C4A C3A C2A 120.0(3)
O3A C4A C3A 118.4(2)
O3A C4A C5A 121.1(2)
C3A C4A C5A 120.6(3)
C6A C5A C4A 119.5(3)
C5A C6A C7A 120.8(3)
C6A C7A C2A 119.3(3)
N1B O1B Fe1 109.50(14)
C1B O2B Fe1 111.32(17)
C1B N1B O1B 117.3(2)
O2B C1B N1B 118.8(3)
O2B C1B C2B 122.1(2)
N1B C1B C2B 119.0(2)
C3B C2B C1B 119.5(2)
C7B C2B C1B 120.1(3)
C7B C2B C3B 120.5(3)
C4B C3B C2B 119.8(3)
O3B C4B C3B 121.6(3)
O3B C4B C5B 118.4(3)
C5B C4B C3B 120.0(3)
C4B C5B C6B 119.6(3)
C7B C6B C5B 121.1(3)
C6B C7B C2B 119.0(3)
N1C O1C Fe1 110.86(15)
C1C O2C Fe1 114.60(17)
C1C N1C O1C 117.6(2)
O2C C1C N1C 118.4(2)
O2C C1C C2C 120.9(2)
N1C C1C C2C 120.7(2)
C3C C2C C1C 116.9(2)
C3C C2C C7C 120.9(3)
C7C C2C C1C 122.3(3)
C2C C3C C4C 120.0(3)
O3C C4C C3C 116.7(3)
O3C C4C C5C 123.5(3)
C5C C4C C3C 119.8(3)
C4C C5C C6C 119.6(3)
C7C C6C C5C 121.1(3)
C6C C7C C2C 118.5(3)
O4 C10 C9 120.9(3)
O4 C10 C11 122.4(3)
C11 C10 C9 116.8(3)
O5 C13 C12 122.6(3)
O5 C13 C14 122.2(3)
C12 C13 C14 115.2(3)

loop_
_geom_bond_atom_site_label_1
_geom_bond_atom_site_label_2
_geom_bond_distance
Fe1 O1A 1.9812(19)
Fe1 O2A 2.0198(19)
Fe1 O1B 2.0051(18)
Fe1 O2B 2.0388(19)
Fe1 O1C 2.0173(19)
Fe1 O2C 2.0200(19)
O1A N1A 1.367(3)
O2A C1A 1.285(3)
O3A C4A 1.373(3)
N1A C1A 1.304(4)
C1A C2A 1.476(4)
C2A C3A 1.389(4)
C2A C7A 1.400(4)
C3A C4A 1.379(4)
C4A C5A 1.390(4)
C5A C6A 1.382(4)
C6A C7A 1.387(4)
O1B N1B 1.369(3)
O2B C1B 1.272(3)
O3B C4B 1.361(3)
N1B C1B 1.315(4)
C1B C2B 1.477(4)
C2B C3B 1.396(4)
C2B C7B 1.390(4)
C3B C4B 1.389(4)
C4B C5B 1.388(4)
C5B C6B 1.391(4)
C6B C7B 1.382(4)
O1C N1C 1.379(3)
O2C C1C 1.272(3)
O3C C4C 1.354(4)
N1C C1C 1.310(4)
C1C C2C 1.485(4)
C2C C3C 1.378(4)
C2C C7C 1.396(4)
C3C C4C 1.396(4)
C4C C5C 1.383(4)
C5C C6C 1.393(4)
C6C C7C 1.386(4)
O4 C10 1.218(4)
C9 C10 1.492(5)
C10 C11 1.488(5)
O5 C13 1.232(4)
C12 C13 1.493(5)
C13 C14 1.509(5)

loop_
_geom_hbond_atom_site_label_D
_geom_hbond_atom_site_label_H
_geom_hbond_atom_site_label_A
_geom_hbond_distance_DH
_geom_hbond_distance_HA
_geom_hbond_distance_DA
_geom_hbond_angle_DHA
_geom_hbond_site_symmetry_A
O3A H3AA O1B 0.84 1.77 2.614(3) 177.7 1_655
O3A H3AA N1B 0.84 2.67 3.429(3) 150.7 1_655
N1A H1A O5 0.88 2.05 2.772(3) 139.1 5_666
O3B H3BA O1C 0.84 1.91 2.746(3) 177.0 5_666
N1B H1B O1A 0.88 1.98 2.833(3) 164.0 5_666
O3C H3CA O3A 0.84 1.87 2.707(3) 170.7 8_755
N1C H1C O4 0.88 1.93 2.775(3) 159.8 2_565

loop_
_geom_torsion_atom_site_label_1
_geom_torsion_atom_site_label_2
_geom_torsion_atom_site_label_3
_geom_torsion_atom_site_label_4
_geom_torsion
Fe1 O1A N1A C1A 3.5(3)
Fe1 O2A C1A N1A 0.7(3)
Fe1 O2A C1A C2A -178.85(19)
Fe1 O1B N1B C1B 15.6(3)
Fe1 O2B C1B N1B -15.8(3)
Fe1 O2B C1B C2B 165.8(2)
Fe1 O1C N1C C1C 0.9(3)
Fe1 O2C C1C N1C 0.0(3)
Fe1 O2C C1C C2C 179.95(19)
O1A N1A C1A O2A -2.8(4)
O1A N1A C1A C2A 176.7(2)
O2A C1A C2A C3A -176.1(2)
O2A C1A C2A C7A 6.7(4)
O3A C4A C5A C6A 179.7(3)
N1A C1A C2A C3A 4.3(4)
N1A C1A C2A C7A -172.9(3)
C1A C2A C3A C4A -176.5(3)
C1A C2A C7A C6A 176.8(3)
C2A C3A C4A O3A 179.8(2)
C2A C3A C4A C5A -0.3(4)
C3A C2A C7A C6A -0.4(4)
C3A C4A C5A C6A -0.2(4)
C4A C5A C6A C7A 0.4(4)
C5A C6A C7A C2A -0.1(4)
C7A C2A C3A C4A 0.6(4)
O1B N1B C1B O2B 0.2(4)
O1B N1B C1B C2B 178.7(2)
O2B C1B C2B C3B -146.1(3)
O2B C1B C2B C7B 33.8(4)
O3B C4B C5B C6B 179.0(3)
N1B C1B C2B C3B 35.5(4)
N1B C1B C2B C7B -144.6(3)
C1B C2B C3B C4B -178.8(3)
C1B C2B C7B C6B 178.3(3)
C2B C3B C4B O3B -179.4(3)
C2B C3B C4B C5B -0.2(4)
C3B C2B C7B C6B -1.7(4)
C3B C4B C5B C6B -0.3(5)
C4B C5B C6B C7B -0.2(5)
C5B C6B C7B C2B 1.2(5)
C7B C2B C3B C4B 1.2(4)
O1C N1C C1C O2C -0.6(4)
O1C N1C C1C C2C 179.5(2)
O2C C1C C2C C3C -6.4(4)
O2C C1C C2C C7C 173.2(3)
O3C C4C C5C C6C -179.3(3)
N1C C1C C2C C3C 173.6(3)
N1C C1C C2C C7C -6.8(4)
C1C C2C C3C C4C 178.8(2)
C1C C2C C7C C6C -179.3(3)
C2C C3C C4C O3C -179.7(3)
C2C C3C C4C C5C 0.3(4)
C3C C2C C7C C6C 0.3(4)
C3C C4C C5C C6C 0.7(4)
C4C C5C C6C C7C -1.2(5)
C5C C6C C7C C2C 0.7(5)
C7C C2C C3C C4C -0.8(4)
